data_5000113
loop_
_publ_author_name
'Field, L. D.'
'Skelton, B. W.'
'Sternhell, S.'
'White, A. H.'

_publ_section_title
;
 Structual Studies of Some 2,6(2',6')-Halogen-Substituted Biphenyl Derivatives
;
_journal_issue 3
_journal_name_full 'Australian Journal of Chemistry'
_journal_page_first 391
_journal_page_last 399
_journal_paper_doi 10.1071/CH9850391
_journal_volume 38
_journal_year 1985
_chemical_formula_sum 'C12 H6 Cl4'
_space_group_IT_number 60
_symmetry_cell_setting orthorhombic
_symmetry_Int_Tables_number 60
_symmetry_space_group_name_Hall '-P 2a 2n'
_symmetry_space_group_name_H-M 'P n c a'
_cell_angle_alpha 90
_cell_angle_beta 90
_cell_angle_gamma 90
_cell_formula_units_Z 4
_cell_length_a 12.35(1)
_cell_length_b 10.521(7)
_cell_length_c 9.390(8)
_cod_database_code 5000113

loop_
_symmetry_equiv_pos_site_id
_symmetry_equiv_pos_as_xyz
1 x,y,z
2 1/2-x,1/2+y,1/2+z
3 x,1/2-y,1/2+z
4 1/2-x,-y,z
5 -x,-y,-z
6 -1/2+x,-1/2-y,-1/2-z
7 -x,-1/2+y,-1/2-z
8 -1/2+x,y,-z

loop_
_atom_site_label
_atom_site_type_symbol
_atom_site_fract_x
_atom_site_fract_y
_atom_site_fract_z
C1 C 0.2652(3) 0.4313(4) 0.3431(4)
C2 C 0.3501(3) 0.3862(4) 0.2592(4)
Cl2 Cl 0.4263(1) 0.4928(1) 0.1595(1)
C3 C 0.3766(4) 0.2584(5) 0.2519(5)
H3 H 0.436(4) 0.237(5) 0.202(5)
C4 C 0.3177(5) 0.1729(5) 0.3303(6)
H4 H 0.339(4) 0.083(5) 0.327(5)
C5 C 0.2358(4) 0.2130(5) 0.4174(6)
H5 H 0.193(4) 0.155(4) 0.472(4)
C6 C 0.2106(3) 0.3416(4) 0.4228(5)
Cl6 Cl 0.1053(1) 0.3892(1) 0.5336(2)
C1C* C 0.2348(3) 0.5687(4) 0.3431(4)
C2C* C 0.1499(3) 0.6138(4) 0.2592(4)
C6C* C 0.2894(3) 0.6584(4) 0.4228(5)
Cl2C* Cl 0.0737(1) 0.5072(1) 0.1595(1)
C3C* C 0.1234(4) 0.7416(5) 0.2519(5)
C5C* C 0.2642(4) 0.7870(5) 0.4174(6)
Cl6C* Cl 0.3947(1) 0.6108(1) 0.5336(2)
H3C* H 0.064(4) 0.763(5) 0.202(5)
C4C* C 0.1823(5) 0.8271(5) 0.3303(6)
H5C* H 0.307(4) 0.845(4) 0.472(4)
H4C* H 0.161(4) 0.917(5) 0.327(5)

loop_
_atom_type_symbol
_atom_type_radius_bond
C 0.68
H 0.23
Cl 0.99
